data_4309204
loop_
_publ_author_name
'Marciela Scarpellini'
'Amy J. Wu'
'Jeff W. Kampf'
'Vincent L. Pecoraro'

_publ_section_title
;
Corroborative Models of the Cobalt(II) Inhibited Fe/Mn Superoxide Dismutases
;
_journal_name_full 'Inorganic Chemistry'
_journal_page_first 5001
_journal_page_last 5010
_journal_paper_doi 10.1021/ic050281h
_journal_volume 44
_journal_year 2005
_chemical_formula_moiety 'C16 H23 N5 O4 Co, 2(H2 O)'
_chemical_formula_sum 'C16 H27 Co N5 O6'
_chemical_formula_weight 444.36
_chemical_name_systematic
;
 ?
;
_space_group_IT_number 2
_symmetry_cell_setting triclinic
_symmetry_space_group_name_Hall '-P 1'
_symmetry_space_group_name_H-M 'P -1'
_atom_sites_solution_hydrogens geom
_atom_sites_solution_primary direct
_atom_sites_solution_secondary difmap
_audit_creation_method SHELXL-97
_cell_angle_alpha 87.080(2)
_cell_angle_beta 86.868(2)
_cell_angle_gamma 74.185(2)
_cell_formula_units_Z 2
_cell_length_a 7.7740(8)
_cell_length_b 10.7088(12)
_cell_length_c 12.7012(14)
_cell_measurement_reflns_used 7746
_cell_measurement_temperature 113(2)
_cell_measurement_theta_max 23.29
_cell_measurement_theta_min 2.81
_cell_volume 1015.12(19)
_computing_cell_refinement 'Bruker SMART'
_computing_data_collection 'Bruker SMART'
_computing_data_reduction 'Bruker SHELXTL'
_computing_molecular_graphics 'Bruker SHELXTL'
_computing_publication_material 'Bruker SHELXTL'
_computing_structure_refinement 'Bruker SHELXTL'
_computing_structure_solution 'Bruker SHELXTL'
_diffrn_ambient_temperature 123(2)
_diffrn_measured_fraction_theta_full 0.984
_diffrn_measured_fraction_theta_max 0.984
_diffrn_measurement_device_type 'CCD area detector'
_diffrn_measurement_method 'phi and omega scans'
_diffrn_radiation_monochromator graphite
_diffrn_radiation_source 'fine-focus sealed tube'
_diffrn_radiation_type MoK\a
_diffrn_radiation_wavelength 0.71073
_diffrn_reflns_av_R_equivalents 0.0219
_diffrn_reflns_av_sigmaI/netI 0.0237
_diffrn_reflns_limit_h_max 10
_diffrn_reflns_limit_h_min -10
_diffrn_reflns_limit_k_max 14
_diffrn_reflns_limit_k_min -14
_diffrn_reflns_limit_l_max 16
_diffrn_reflns_limit_l_min -16
_diffrn_reflns_number 11904
_diffrn_reflns_theta_full 28.31
_diffrn_reflns_theta_max 28.31
_diffrn_reflns_theta_min 2.90
_exptl_absorpt_coefficient_mu 0.887
_exptl_absorpt_correction_T_max 0.8425
_exptl_absorpt_correction_T_min 0.7069
_exptl_absorpt_correction_type multi-scan
_exptl_absorpt_process_details
;
Blessing, R. Acta Cryst. (1995) A51 33-38
Sheldrick, G.  SADABS (Version 2.10) Bruker/Siemens area
  detector absorption and other corrections, University of
  Gottingen, Germany 2003.
;
_exptl_crystal_colour purple
_exptl_crystal_density_diffrn 1.454
_exptl_crystal_density_method 'not measured'
_exptl_crystal_description plate
_exptl_crystal_F_000 466
_exptl_crystal_size_max 0.42
_exptl_crystal_size_mid 0.40
_exptl_crystal_size_min 0.20
_refine_diff_density_max 0.572
_refine_diff_density_min -0.400
_refine_diff_density_rms 0.057
_refine_ls_extinction_method none
_refine_ls_goodness_of_fit_ref 1.050
_refine_ls_hydrogen_treatment mixed
_refine_ls_matrix_type full
_refine_ls_number_parameters 280
_refine_ls_number_reflns 4972
_refine_ls_number_restraints 0
_refine_ls_restrained_S_all 1.055
_refine_ls_R_factor_all 0.0337
_refine_ls_R_factor_gt 0.0297
_refine_ls_shift/su_max 0.002
_refine_ls_shift/su_mean 0.000
_refine_ls_structure_factor_coef Fsqd
_refine_ls_weighting_details 'calc w=1/[\s^2^(Fo^2^)+(0.0420P)^2^+0.4782P] where P=(Fo^2^+2Fc^2^)/3'
_refine_ls_weighting_scheme calc
_refine_ls_wR_factor_gt 0.0781
_refine_ls_wR_factor_ref 0.0803
_reflns_number_gt 4517
_reflns_number_total 4972
_reflns_threshold_expression >2sigma(I)
_cod_data_source_file ic050281hsi20050222_022522.cif
_cod_data_source_block aw222
_cod_depositor_comments
;
The following automatic conversions were performed:
'_symmetry_cell_setting' value 'Triclinic' changed to 'triclinic'
according to '/home/saulius/struct/CIF-dictionaries/cif_core.dic'
dictionary named 'cif_core.dic' version 2.4.1 from 2010-06-29.

Automatic conversion script
Id: cif_fix_enum 1527 2010-12-29 10:47:43Z saulius 
;
_cod_database_code 4309204

loop_
_symmetry_equiv_pos_as_xyz
'x, y, z'
'-x, -y, -z'

loop_
_atom_site_label
_atom_site_type_symbol
_atom_site_fract_x
_atom_site_fract_y
_atom_site_fract_z
_atom_site_U_iso_or_equiv
_atom_site_adp_type
_atom_site_occupancy
_atom_site_symmetry_multiplicity
_atom_site_calc_flag
_atom_site_refinement_flags
_atom_site_disorder_assembly
_atom_site_disorder_group
Co1 Co 0.14891(2) 0.205187(17) 0.757110(14) 0.01635(7) Uani 1 1 d . . .
O1 O 0.26658(13) 0.26295(10) 0.62621(8) 0.0218(2) Uani 1 1 d . . .
O2 O 0.24542(15) 0.32431(11) 0.45559(8) 0.0265(2) Uani 1 1 d . . .
O3 O 0.36429(13) 0.11024(10) 0.83519(8) 0.0226(2) Uani 1 1 d . . .
O4 O 0.41966(18) 0.30147(12) 0.85293(11) 0.0355(3) Uani 1 1 d . . .
O5 O 0.5722(2) 0.3787(2) 0.45287(13) 0.0578(5) Uani 1 1 d . . .
N1 N -0.09023(16) 0.31033(11) 0.65948(9) 0.0185(2) Uani 1 1 d . . .
N2 N -0.14995(16) 0.42267(12) 0.81754(10) 0.0231(3) Uani 1 1 d . . .
N3 N -0.01662(16) 0.32619(12) 0.86110(10) 0.0202(2) Uani 1 1 d . . .
N4 N -0.12755(15) 0.09944(12) 0.67708(9) 0.0191(2) Uani 1 1 d . . .
N5 N 0.03368(15) 0.06072(12) 0.72458(9) 0.0190(2) Uani 1 1 d . . .
C1 C 0.17942(19) 0.30045(13) 0.54266(11) 0.0198(3) Uani 1 1 d . . .
C2 C -0.0213(2) 0.31376(16) 0.54949(12) 0.0246(3) Uani 1 1 d . . .
H2A H -0.0836 0.3951 0.5149 0.030 Uiso 1 1 calc R . .
H2B H -0.0453 0.2437 0.5125 0.030 Uiso 1 1 calc R . .
C3 C -0.1515(2) 0.43936(14) 0.70336(12) 0.0241(3) Uani 1 1 d . . .
H3A H -0.0727 0.4920 0.6785 0.029 Uiso 1 1 calc R . .
H3B H -0.2715 0.4825 0.6815 0.029 Uiso 1 1 calc R . .
C4 C -0.2559(2) 0.49507(17) 0.89248(14) 0.0308(4) Uani 1 1 d . . .
C5 C -0.1903(2) 0.44261(18) 0.98814(14) 0.0333(4) Uani 1 1 d . . .
H5 H -0.2353 0.4713 1.0546 0.041(6) Uiso 1 1 calc R . .
C6 C -0.0426(2) 0.33774(16) 0.96580(12) 0.0252(3) Uani 1 1 d . . .
C7 C -0.4088(3) 0.6081(2) 0.86568(18) 0.0454(5) Uani 1 1 d . . .
H7A H -0.3662 0.6697 0.8214 0.068 Uiso 1 1 calc R . .
H7B H -0.4641 0.6485 0.9293 0.068 Uiso 1 1 calc R . .
H7C H -0.4948 0.5791 0.8290 0.068 Uiso 1 1 calc R . .
C8 C 0.0745(2) 0.24520(19) 1.04045(13) 0.0331(4) Uani 1 1 d . . .
H8A H 0.0517 0.1616 1.0386 0.050 Uiso 1 1 calc R . .
H8B H 0.0497 0.2767 1.1106 0.050 Uiso 1 1 calc R . .
H8C H 0.1977 0.2376 1.0203 0.050 Uiso 1 1 calc R . .
C9 C -0.22397(18) 0.23696(14) 0.67501(12) 0.0199(3) Uani 1 1 d . . .
H9A H -0.2921 0.2590 0.7409 0.024 Uiso 1 1 calc R . .
H9B H -0.3061 0.2571 0.6178 0.024 Uiso 1 1 calc R . .
C10 C -0.18234(19) -0.00341(15) 0.64907(11) 0.0219(3) Uani 1 1 d . . .
C11 C -0.0513(2) -0.11321(15) 0.67876(12) 0.0228(3) Uani 1 1 d . . .
H11A H -0.0508 -0.1990 0.6701 0.027 Uiso 1 1 calc R . .
C12 C 0.08131(19) -0.06948(14) 0.72461(11) 0.0206(3) Uani 1 1 d . . .
C13 C -0.3534(2) 0.01118(17) 0.59547(14) 0.0306(4) Uani 1 1 d . . .
H13A H -0.4520 0.0573 0.6397 0.046 Uiso 1 1 calc R . .
H13B H -0.3670 -0.0732 0.5828 0.046 Uiso 1 1 calc R . .
H13C H -0.3511 0.0588 0.5295 0.046 Uiso 1 1 calc R . .
C14 C 0.2558(2) -0.14710(15) 0.76556(14) 0.0272(3) Uani 1 1 d . . .
H14A H 0.3401 -0.1739 0.7075 0.041 Uiso 1 1 calc R . .
H14B H 0.2394 -0.2224 0.8047 0.041 Uiso 1 1 calc R . .
H14C H 0.3004 -0.0951 0.8109 0.041 Uiso 1 1 calc R . .
C15 C 0.45863(19) 0.18181(15) 0.86624(11) 0.0221(3) Uani 1 1 d . . .
C16 C 0.6262(2) 0.11090(19) 0.92223(13) 0.0328(4) Uani 1 1 d . . .
H16A H 0.6982 0.1694 0.9306 0.049 Uiso 1 1 calc R . .
H16B H 0.6930 0.0393 0.8813 0.049 Uiso 1 1 calc R . .
H16C H 0.5939 0.0789 0.9903 0.049 Uiso 1 1 calc R . .
O6 O 0.7906(4) 0.4585(2) 0.2697(2) 0.0306(5) Uani 0.50 1 d P . .
O6A O 0.6686(6) 0.5107(3) 0.2899(2) 0.0511(8) Uani 0.50 1 d P . .
H5B H 0.484(4) 0.354(3) 0.455(3) 0.077 Uiso 1 1 d . . .
H6B H 0.721(3) 0.533(2) 0.2362(19) 0.077 Uiso 1 1 d . . .
H5A H 0.566(4) 0.414(3) 0.4000(19) 0.077 Uiso 1 1 d . . .
H6A H 0.731(3) 0.445(3) 0.3232(19) 0.077 Uiso 1 1 d . . .

loop_
_atom_site_aniso_label
_atom_site_aniso_U_11
_atom_site_aniso_U_22
_atom_site_aniso_U_33
_atom_site_aniso_U_23
_atom_site_aniso_U_13
_atom_site_aniso_U_12
Co1 0.01478(10) 0.01676(10) 0.01666(10) 0.00100(7) -0.00309(6) -0.00266(7)
O1 0.0186(5) 0.0265(5) 0.0194(5) 0.0025(4) -0.0020(4) -0.0051(4)
O2 0.0286(6) 0.0302(6) 0.0208(5) 0.0050(4) -0.0001(4) -0.0095(4)
O3 0.0185(5) 0.0245(5) 0.0239(5) 0.0008(4) -0.0066(4) -0.0037(4)
O4 0.0390(7) 0.0262(6) 0.0409(7) -0.0043(5) 0.0100(5) -0.0099(5)
O5 0.0263(7) 0.1084(16) 0.0404(8) -0.0175(9) -0.0034(6) -0.0178(8)
N1 0.0179(6) 0.0193(6) 0.0180(6) 0.0024(4) -0.0034(4) -0.0044(4)
N2 0.0192(6) 0.0198(6) 0.0274(7) -0.0029(5) -0.0067(5) 0.0009(4)
N3 0.0178(6) 0.0193(6) 0.0212(6) 0.0003(4) -0.0047(4) -0.0009(4)
N4 0.0158(5) 0.0206(6) 0.0205(6) 0.0000(4) -0.0045(4) -0.0038(4)
N5 0.0164(5) 0.0192(6) 0.0206(6) 0.0013(4) -0.0056(4) -0.0031(4)
C1 0.0222(7) 0.0162(6) 0.0204(7) -0.0001(5) -0.0017(5) -0.0043(5)
C2 0.0236(7) 0.0328(8) 0.0184(7) 0.0057(6) -0.0047(5) -0.0096(6)
C3 0.0230(7) 0.0196(7) 0.0278(8) 0.0038(6) -0.0074(6) -0.0024(5)
C4 0.0209(7) 0.0303(8) 0.0389(9) -0.0153(7) -0.0073(6) 0.0008(6)
C5 0.0218(8) 0.0441(10) 0.0315(9) -0.0177(7) -0.0034(6) -0.0012(7)
C6 0.0213(7) 0.0329(8) 0.0217(7) -0.0066(6) -0.0024(5) -0.0062(6)
C7 0.0290(9) 0.0394(10) 0.0591(13) -0.0247(9) -0.0181(8) 0.0127(7)
C8 0.0297(8) 0.0471(10) 0.0201(7) 0.0012(7) -0.0038(6) -0.0062(7)
C9 0.0163(6) 0.0203(7) 0.0222(7) 0.0014(5) -0.0038(5) -0.0035(5)
C10 0.0206(7) 0.0267(7) 0.0201(7) -0.0049(5) -0.0016(5) -0.0083(5)
C11 0.0246(7) 0.0212(7) 0.0235(7) -0.0041(5) -0.0016(5) -0.0068(5)
C12 0.0224(7) 0.0196(7) 0.0197(7) -0.0003(5) -0.0020(5) -0.0052(5)
C13 0.0234(8) 0.0318(8) 0.0379(9) -0.0084(7) -0.0102(6) -0.0067(6)
C14 0.0255(7) 0.0193(7) 0.0353(9) 0.0007(6) -0.0089(6) -0.0025(6)
C15 0.0216(7) 0.0287(8) 0.0165(7) 0.0007(5) 0.0000(5) -0.0082(5)
C16 0.0249(8) 0.0499(10) 0.0268(8) 0.0085(7) -0.0101(6) -0.0156(7)
O6 0.0326(13) 0.0257(12) 0.0326(13) 0.0015(10) -0.0007(10) -0.0071(10)
O6A 0.092(3) 0.0395(17) 0.0326(16) 0.0080(13) -0.0121(16) -0.0361(18)

loop_
_atom_type_symbol
_atom_type_description
_atom_type_scat_dispersion_real
_atom_type_scat_dispersion_imag
_atom_type_scat_source
C C 0.0033 0.0016 'International Tables Vol C Tables 4.2.6.8 and 6.1.1.4'
H H 0.0000 0.0000 'International Tables Vol C Tables 4.2.6.8 and 6.1.1.4'
N N 0.0061 0.0033 'International Tables Vol C Tables 4.2.6.8 and 6.1.1.4'
O O 0.0106 0.0060 'International Tables Vol C Tables 4.2.6.8 and 6.1.1.4'
Co Co 0.3494 0.9721 'International Tables Vol C Tables 4.2.6.8 and 6.1.1.4'

loop_
_geom_angle_atom_site_label_1
_geom_angle_atom_site_label_2
_geom_angle_atom_site_label_3
_geom_angle
_geom_angle_site_symmetry_1
_geom_angle_site_symmetry_3
_geom_angle_publ_flag
O3 Co1 O1 100.12(4) . . ?
O3 Co1 N3 106.68(5) . . ?
O1 Co1 N3 125.08(5) . . ?
O3 Co1 N5 103.22(5) . . ?
O1 Co1 N5 110.55(5) . . ?
N3 Co1 N5 108.62(5) . . ?
O3 Co1 N1 177.00(4) . . ?
O1 Co1 N1 77.44(4) . . ?
N3 Co1 N1 76.25(5) . . ?
N5 Co1 N1 76.20(5) . . ?
C1 O1 Co1 121.00(9) . . ?
C15 O3 Co1 114.96(9) . . ?
C3 N1 C9 112.39(11) . . ?
C3 N1 C2 112.72(12) . . ?
C9 N1 C2 113.10(12) . . ?
C3 N1 Co1 104.27(8) . . ?
C9 N1 Co1 107.27(8) . . ?
C2 N1 Co1 106.35(8) . . ?
C4 N2 N3 111.49(13) . . ?
C4 N2 C3 129.87(13) . . ?
N3 N2 C3 118.47(11) . . ?
C6 N3 N2 105.60(12) . . ?
C6 N3 Co1 138.56(10) . . ?
N2 N3 Co1 115.74(9) . . ?
C10 N4 N5 111.63(12) . . ?
C10 N4 C9 129.24(12) . . ?
N5 N4 C9 118.64(12) . . ?
C12 N5 N4 105.57(12) . . ?
C12 N5 Co1 137.40(10) . . ?
N4 N5 Co1 116.42(9) . . ?
O2 C1 O1 125.22(14) . . ?
O2 C1 C2 117.05(13) . . ?
O1 C1 C2 117.71(12) . . ?
N1 C2 C1 111.83(12) . . ?
N2 C3 N1 107.63(11) . . ?
N2 C4 C5 106.45(14) . . ?
N2 C4 C7 122.15(16) . . ?
C5 C4 C7 131.39(16) . . ?
C4 C5 C6 106.51(14) . . ?
N3 C6 C5 109.94(14) . . ?
N3 C6 C8 121.19(13) . . ?
C5 C6 C8 128.86(15) . . ?
N4 C9 N1 107.16(11) . . ?
N4 C10 C11 106.45(13) . . ?
N4 C10 C13 122.77(14) . . ?
C11 C10 C13 130.78(14) . . ?
C10 C11 C12 106.35(13) . . ?
N5 C12 C11 109.99(13) . . ?
N5 C12 C14 121.21(13) . . ?
C11 C12 C14 128.76(14) . . ?
O4 C15 O3 124.10(15) . . ?
O4 C15 C16 120.16(15) . . ?
O3 C15 C16 115.74(14) . . ?

loop_
_geom_bond_atom_site_label_1
_geom_bond_atom_site_label_2
_geom_bond_distance
_geom_bond_site_symmetry_2
_geom_bond_publ_flag
Co1 O3 1.9929(10) . ?
Co1 O1 2.0053(11) . ?
Co1 N3 2.0394(12) . ?
Co1 N5 2.0561(13) . ?
Co1 N1 2.2870(12) . ?
O1 C1 1.2780(17) . ?
O2 C1 1.2378(18) . ?
O3 C15 1.2845(19) . ?
O4 C15 1.239(2) . ?
N1 C3 1.4620(19) . ?
N1 C9 1.4643(18) . ?
N1 C2 1.4710(18) . ?
N2 C4 1.3517(19) . ?
N2 N3 1.3670(16) . ?
N2 C3 1.452(2) . ?
N3 C6 1.3410(19) . ?
N4 C10 1.3539(19) . ?
N4 N5 1.3714(16) . ?
N4 C9 1.4587(18) . ?
N5 C12 1.3416(19) . ?
C1 C2 1.526(2) . ?
C4 C5 1.376(3) . ?
C4 C7 1.487(2) . ?
C5 C6 1.398(2) . ?
C6 C8 1.489(2) . ?
C10 C11 1.381(2) . ?
C10 C13 1.494(2) . ?
C11 C12 1.406(2) . ?
C12 C14 1.490(2) . ?
C15 C16 1.512(2) . ?

loop_
_geom_hbond_atom_site_label_D
_geom_hbond_atom_site_label_H
_geom_hbond_atom_site_label_A
_geom_hbond_distance_DH
_geom_hbond_distance_HA
_geom_hbond_distance_DA
_geom_hbond_angle_DHA
_geom_hbond_site_symmetry_A
O6A H6B O4 0.84(2) 2.12(2) 2.611(3) 117(2) 2_666
O5 H5B O2 0.79(3) 1.97(3) 2.755(2) 171(3) .
O5 H5A O6 0.75(2) 2.46(3) 3.030(3) 133(3) .
O5 H5A O6A 0.75(2) 1.96(3) 2.637(4) 150(3) .
